data_1570231
loop_
_publ_author_name
'Herbst-Irmer, Regine'
'Wang, Xiaobai'
'Haberstock, Laura'
'K\"ohne, Ingo'
'Oswald, Rainer'
'Behler, J\"org'
'Stalke, Dietmar'

_publ_section_title
;
 A new polymorph of white phosphorus at ambient conditions
;
_journal_coeditor_code LT5062
_journal_issue 6
_journal_name_full IUCrJ
_journal_page_first 766
_journal_page_last 771
_journal_paper_doi 10.1107/S2052252523009247
_journal_volume 10
_journal_year 2023
_chemical_formula_moiety P4
_chemical_formula_sum P4
_chemical_formula_weight 123.88
_space_group_crystal_system orthorhombic
_space_group_IT_number 19
_space_group_name_Hall 'P 2ac 2ab'
_space_group_name_H-M_alt 'P 21 21 21'
_audit_creation_method SHELXL-2018/3
_cell_angle_alpha 90
_cell_angle_beta 90
_cell_angle_gamma 90
_cell_formula_units_Z 116
_cell_length_a 18.298(2)
_cell_length_b 18.298(2)
_cell_length_c 36.408(3)
_cell_measurement_reflns_used 9646
_cell_measurement_temperature 100(2)
_cell_measurement_theta_max 23.187
_cell_measurement_theta_min 3.653
_cell_volume 12190(2)
_computing_cell_refinement 'SAINT V8.40A'
_computing_data_collection 'APEX2 v2012.2'
_computing_data_reduction 'SAINT V8.40A'
_computing_molecular_graphics 'XP Version 5.1'
_computing_publication_material 'XP Version 5.1'
_computing_structure_refinement 'SHELXL-2018/3 (Sheldrick, 2018)'
_computing_structure_solution 'SHELXT(G.M.Sheldrick,Acta Cryst.(2015)A71,3-8)'
_diffrn_ambient_temperature 100(2)
_diffrn_measured_fraction_theta_full 0.999
_diffrn_measured_fraction_theta_max 0.999
_diffrn_measurement_device_type 'Bruker Smart APEX II Quazar'
_diffrn_measurement_method 'omega scans'
_diffrn_radiation_type MoK\a
_diffrn_radiation_wavelength 0.71073
_diffrn_reflns_av_R_equivalents 0.0974
_diffrn_reflns_av_unetI/netI 0.0315
_diffrn_reflns_Laue_measured_fraction_full 0.999
_diffrn_reflns_Laue_measured_fraction_max 0.999
_diffrn_reflns_limit_h_max 22
_diffrn_reflns_limit_h_min -22
_diffrn_reflns_limit_k_max 22
_diffrn_reflns_limit_k_min -22
_diffrn_reflns_limit_l_max 45
_diffrn_reflns_limit_l_min -45
_diffrn_reflns_number 340118
_diffrn_reflns_point_group_measured_fraction_full 0.541
_diffrn_reflns_point_group_measured_fraction_max 0.540
_diffrn_reflns_theta_full 25.242
_diffrn_reflns_theta_max 26.124
_diffrn_reflns_theta_min 1.119
_diffrn_source 'INCOATEC Microsource'
_exptl_absorpt_coefficient_mu 1.561
_exptl_absorpt_correction_T_max 0.745327
_exptl_absorpt_correction_T_min 0.668517
_exptl_absorpt_correction_type multi-scan
_exptl_absorpt_process_details
;
TWINABS 2012/1: M. Sevvana, M. Ruf, I. Uson, G. M. Sheldrick,
R. Herbst-Irmer, Acta Crystallogr. 2019, D75, 1040-1050.
;
_exptl_crystal_colour white
_exptl_crystal_density_diffrn 1.958
_exptl_crystal_description block
_exptl_crystal_F_000 6960
_exptl_crystal_size_max 0.21
_exptl_crystal_size_mid 0.18
_exptl_crystal_size_min 0.17
_refine_diff_density_max 0.660
_refine_diff_density_min -0.415
_refine_diff_density_rms 0.081
_refine_ls_abs_structure_details
;
No quotients, so Flack parameter determined by classical intensity fit
;
_refine_ls_abs_structure_Flack 10(10)
_refine_ls_extinction_method none
_refine_ls_goodness_of_fit_ref 1.127
_refine_ls_hydrogen_treatment undef
_refine_ls_matrix_type full
_refine_ls_number_parameters 1050
_refine_ls_number_reflns 13397
_refine_ls_number_restraints 0
_refine_ls_restrained_S_all 1.127
_refine_ls_R_factor_all 0.0360
_refine_ls_R_factor_gt 0.0338
_refine_ls_shift/su_max 0.001
_refine_ls_shift/su_mean 0.000
_refine_ls_structure_factor_coef Fsqd
_refine_ls_weighting_details 'w=1/[\s^2^(Fo^2^)+(0.0250P)^2^+11.1353P] where P=(Fo^2^+2Fc^2^)/3'
_refine_ls_weighting_scheme calc
_refine_ls_wR_factor_gt 0.0758
_refine_ls_wR_factor_ref 0.0768
_reflns_Friedel_coverage 0.000
_reflns_Friedel_fraction_full 0.000
_reflns_Friedel_fraction_max 0.000
_reflns_number_gt 13145
_reflns_number_total 13397
_reflns_threshold_expression 'I > 2\s(I)'
_cod_data_source_file lt5062.cif
_cod_data_source_block twin5_2
_cod_database_code 1570231
_shelx_shelxl_version_number 2018/3
_shelx_space_group_comment
;
The symmetry employed for this shelxl refinement is uniquely defined
by the following loop, which should always be used as a source of
symmetry information in preference to the above space-group names.
They are only intended as comments.
;

loop_
_space_group_symop_operation_xyz
'x, y, z'
'-x+1/2, -y, z+1/2'
'-x, y+1/2, -z+1/2'
'x+1/2, -y+1/2, -z'

loop_
_atom_site_label
_atom_site_type_symbol
_atom_site_fract_x
_atom_site_fract_y
_atom_site_fract_z
_atom_site_U_iso_or_equiv
_atom_site_adp_type
_atom_site_occupancy
_atom_site_site_symmetry_order
_atom_site_calc_flag
_atom_site_refinement_flags_posn
_atom_site_refinement_flags_adp
_atom_site_refinement_flags_occupancy
_atom_site_disorder_assembly
_atom_site_disorder_group
P2 P 0.68193(18) 0.42339(17) 0.55247(8) 0.0426(7) Uani 1 1 d . . . . .
P1 P 0.74694(15) 0.36619(16) 0.51204(9) 0.0409(7) Uani 1 1 d . . . . .
P3 P 0.63598(16) 0.33093(15) 0.52255(9) 0.0416(7) Uani 1 1 d . . . . .
P4 P 0.65632(17) 0.43413(17) 0.49466(8) 0.0413(7) Uani 1 1 d . . . . .
P5 P 0.54712(15) 0.4213(2) 0.40673(9) 0.0466(8) Uani 1 1 d . . . . .
P6 P 0.48099(15) 0.3657(2) 0.44801(8) 0.0450(8) Uani 1 1 d . . . . .
P7 P 0.44252(16) 0.37410(17) 0.39160(7) 0.0359(6) Uani 1 1 d . . . . .
P8 P 0.44630(17) 0.47110(18) 0.42650(9) 0.0438(7) Uani 1 1 d . . . . .
P9 P 0.53411(16) 0.5833(2) 0.34405(9) 0.0526(9) Uani 1 1 d . . . . .
P10 P 0.4481(2) 0.51862(16) 0.31846(9) 0.0470(8) Uani 1 1 d . . . . .
P11 P 0.46279(15) 0.63299(15) 0.30328(8) 0.0339(6) Uani 1 1 d . . . . .
P12 P 0.42123(18) 0.60507(19) 0.35725(8) 0.0456(8) Uani 1 1 d . . . . .
P13 P 0.49723(19) 0.1406(2) 0.51543(9) 0.0531(9) Uani 1 1 d . . . . .
P14 P 0.4287(4) 0.23611(19) 0.52553(11) 0.099(2) Uani 1 1 d . . . . .
P15 P 0.4046(2) 0.1347(2) 0.55102(12) 0.0639(10) Uani 1 1 d . . . . .
P16 P 0.49689(18) 0.1942(2) 0.56872(9) 0.0600(10) Uani 1 1 d . . . . .
P17 P 0.46934(14) 0.43413(16) 0.54594(8) 0.0378(6) Uani 1 1 d . . . . .
P18 P 0.40476(17) 0.52362(18) 0.52354(8) 0.0433(7) Uani 1 1 d . . . . .
P19 P 0.35207(16) 0.42211(16) 0.54011(9) 0.0444(7) Uani 1 1 d . . . . .
P20 P 0.39564(17) 0.49553(16) 0.58117(7) 0.0389(7) Uani 1 1 d . . . . .
P21 P 0.58125(17) 0.58915(17) 0.57521(9) 0.0448(7) Uani 1 1 d . . . . .
P22 P 0.66728(14) 0.60279(17) 0.61532(8) 0.0349(6) Uani 1 1 d . . . . .
P23 P 0.61027(18) 0.69796(15) 0.59398(10) 0.0469(7) Uani 1 1 d . . . . .
P24 P 0.55463(15) 0.6234(2) 0.63057(9) 0.0476(8) Uani 1 1 d . . . . .
P25 P 0.55593(17) 0.41746(16) 0.64460(9) 0.0403(6) Uani 1 1 d . . . . .
P26 P 0.6054(2) 0.31309(18) 0.63042(9) 0.0503(8) Uani 1 1 d . . . . .
P27 P 0.67299(16) 0.40380(19) 0.64997(8) 0.0458(8) Uani 1 1 d . . . . .
P28 P 0.59963(18) 0.34847(19) 0.68763(8) 0.0449(7) Uani 1 1 d . . . . .
P29 P 0.37638(16) 0.30901(16) 0.62797(7) 0.0370(6) Uani 1 1 d . . . . .
P30 P 0.34818(16) 0.19842(14) 0.64472(7) 0.0348(6) Uani 1 1 d . . . . .
P31 P 0.41777(14) 0.26546(15) 0.67978(7) 0.0318(6) Uani 1 1 d . . . . .
P32 P 0.30231(16) 0.29179(18) 0.67390(8) 0.0420(7) Uani 1 1 d . . . . .
P33 P 0.67525(19) 0.5952(2) 0.76892(8) 0.0479(8) Uani 1 1 d . . . . .
P34 P 0.70270(17) 0.60286(16) 0.71069(8) 0.0390(6) Uani 1 1 d . . . . .
P35 P 0.61116(17) 0.53550(15) 0.72863(9) 0.0425(7) Uani 1 1 d . . . . .
P36 P 0.60238(19) 0.65337(16) 0.73171(9) 0.0463(7) Uani 1 1 d . . . . .
P37 P 0.47725(16) 0.05276(18) 0.66664(9) 0.0459(8) Uani 1 1 d . . . . .
P38 P 0.5762(3) 0.1052(2) 0.64872(10) 0.0670(12) Uani 1 1 d . . . . .
P39 P 0.58171(19) 0.01175(18) 0.68452(10) 0.0515(8) Uani 1 1 d . . . . .
P40 P 0.54305(17) 0.11518(19) 0.70545(9) 0.0459(8) Uani 1 1 d . . . . .
P41 P 0.17725(16) 0.69682(19) 0.33045(8) 0.0433(7) Uani 1 1 d . . . . .
P42 P 0.19013(15) 0.67127(16) 0.27260(7) 0.0351(6) Uani 1 1 d . . . . .
P43 P 0.28127(15) 0.71471(16) 0.30392(8) 0.0370(6) Uani 1 1 d . . . . .
P44 P 0.24365(16) 0.60333(15) 0.31363(9) 0.0405(7) Uani 1 1 d . . . . .
P45 P 0.23498(18) 0.3119(2) 0.28982(9) 0.0503(8) Uani 1 1 d . . . . .
P46 P 0.35167(16) 0.33114(17) 0.29708(8) 0.0394(6) Uani 1 1 d . . . . .
P47 P 0.2729(2) 0.39608(17) 0.32840(11) 0.0522(8) Uani 1 1 d . . . . .
P48 P 0.28827(17) 0.28082(17) 0.34063(8) 0.0423(7) Uani 1 1 d . . . . .
P49 P 0.73439(16) 0.5937(2) 0.24397(12) 0.0686(13) Uani 1 1 d . . . . .
P50 P 0.6346(2) 0.5433(2) 0.26343(10) 0.0633(11) Uani 1 1 d . . . . .
P51 P 0.6303(2) 0.63708(17) 0.22939(10) 0.0520(9) Uani 1 1 d . . . . .
P52 P 0.66592(18) 0.53336(18) 0.20687(9) 0.0449(7) Uani 1 1 d . . . . .
P53 P 0.48795(18) 0.91310(18) 0.35140(10) 0.0502(8) Uani 1 1 d . . . . .
P54 P 0.4431(2) 0.80384(18) 0.34799(10) 0.0564(10) Uani 1 1 d . . . . .
P55 P 0.37356(15) 0.89397(18) 0.36430(9) 0.0441(7) Uani 1 1 d . . . . .
P56 P 0.45768(18) 0.8555(2) 0.40048(8) 0.0504(8) Uani 1 1 d . . . . .
P57 P 0.56286(18) 0.68461(17) 0.43159(7) 0.0402(7) Uani 1 1 d . . . . .
P58 P 0.64725(15) 0.67739(16) 0.47300(9) 0.0400(6) Uani 1 1 d . . . . .
P59 P 0.53756(16) 0.71207(15) 0.48785(7) 0.0359(6) Uani 1 1 d . . . . .
P60 P 0.55829(16) 0.59843(14) 0.47241(9) 0.0388(6) Uani 1 1 d . . . . .
P61 P 0.54727(18) 0.88279(17) 0.54563(8) 0.0418(7) Uani 1 1 d . . . . .
P62 P 0.58513(18) 0.98767(17) 0.56658(10) 0.0491(8) Uani 1 1 d . . . . .
P63 P 0.5638(3) 0.8989(2) 0.60409(9) 0.0644(11) Uani 1 1 d . . . . .
P64 P 0.47511(16) 0.95344(19) 0.57725(10) 0.0497(8) Uani 1 1 d . . . . .
P65 P 0.35304(16) 0.66060(17) 0.45289(8) 0.0384(6) Uani 1 1 d . . . . .
P66 P 0.26476(16) 0.61660(14) 0.41922(8) 0.0360(6) Uani 1 1 d . . . . .
P67 P 0.30294(14) 0.72751(13) 0.41028(7) 0.0285(5) Uani 1 1 d . . . . .
P68 P 0.24213(17) 0.70123(17) 0.45982(8) 0.0414(7) Uani 1 1 d . . . . .
P69 P 0.87911(18) 0.64286(15) 0.50918(8) 0.0393(7) Uani 1 1 d . . . . .
P70 P 0.88901(18) 0.52706(15) 0.52178(9) 0.0449(7) Uani 1 1 d . . . . .
P71 P 0.79080(16) 0.58636(17) 0.53768(8) 0.0396(7) Uani 1 1 d . . . . .
P72 P 0.81281(16) 0.56309(17) 0.47985(7) 0.0377(6) Uani 1 1 d . . . . .
P73 P 0.20355(14) 0.55421(16) 0.52206(7) 0.0348(6) Uani 1 1 d . . . . .
P74 P 0.10137(16) 0.50859(16) 0.54034(8) 0.0403(6) Uani 1 1 d . . . . .
P75 P 0.12261(17) 0.62511(14) 0.54659(8) 0.0380(6) Uani 1 1 d . . . . .
P76 P 0.18102(19) 0.54712(16) 0.58075(7) 0.0421(7) Uani 1 1 d . . . . .
P77 P 0.42031(17) 0.72513(19) 0.56740(9) 0.0475(8) Uani 1 1 d . . . . .
P78 P 0.3058(2) 0.7097(2) 0.55867(10) 0.0571(9) Uani 1 1 d . . . . .
P79 P 0.3428(2) 0.79428(14) 0.59559(9) 0.0462(8) Uani 1 1 d . . . . .
P80 P 0.35411(17) 0.67986(14) 0.61089(7) 0.0359(6) Uani 1 1 d . . . . .
P81 P 0.71373(17) 0.25538(17) 0.42757(9) 0.0454(8) Uani 1 1 d . . . . .
P82 P 0.60428(16) 0.2137(2) 0.43680(9) 0.0480(8) Uani 1 1 d . . . . .
P83 P 0.6854(2) 0.14932(16) 0.40728(10) 0.0510(8) Uani 1 1 d . . . . .
P84 P 0.6387(2) 0.2460(2) 0.38195(9) 0.0552(9) Uani 1 1 d . . . . .
P85 P 0.40564(18) 0.45886(16) 0.70959(9) 0.0440(7) Uani 1 1 d . . . . .
P86 P 0.32541(15) 0.50330(17) 0.67088(7) 0.0371(6) Uani 1 1 d . . . . .
P87 P 0.40751(16) 0.57469(16) 0.69554(8) 0.0385(6) Uani 1 1 d . . . . .
P88 P 0.32014(14) 0.53060(17) 0.72929(7) 0.0341(6) Uani 1 1 d . . . . .
P89 P 0.15537(16) 0.41418(16) 0.72413(8) 0.0410(7) Uani 1 1 d . . . . .
P90 P 0.13613(15) 0.46889(17) 0.67218(7) 0.0376(6) Uani 1 1 d . . . . .
P91 P 0.04405(15) 0.43933(18) 0.70695(9) 0.0424(7) Uani 1 1 d . . . . .
P92 P 0.11706(16) 0.52622(16) 0.72341(8) 0.0392(6) Uani 1 1 d . . . . .
P93 P 0.72680(19) 0.8137(2) 0.31418(10) 0.0599(10) Uani 1 1 d . . . . .
P94 P 0.6558(2) 0.7867(3) 0.35852(9) 0.0619(11) Uani 1 1 d . . . . .
P95 P 0.7079(2) 0.70090(18) 0.32765(10) 0.0563(9) Uani 1 1 d . . . . .
P96 P 0.62154(16) 0.76614(17) 0.30224(8) 0.0393(6) Uani 1 1 d . . . . .
P97 P 0.46768(17) 0.79666(18) 0.67273(8) 0.0440(7) Uani 1 1 d . . . . .
P98 P 0.39662(19) 0.87282(18) 0.70122(9) 0.0510(8) Uani 1 1 d . . . . .
P99 P 0.4077(3) 0.76394(17) 0.72179(10) 0.0674(12) Uani 1 1 d . . . . .
P100 P 0.49665(18) 0.8396(3) 0.72633(10) 0.0749(14) Uani 1 1 d . . . . .
P101 P 0.80869(14) 0.52075(17) 0.37024(9) 0.0412(7) Uani 1 1 d . . . . .
P102 P 0.70251(14) 0.54980(14) 0.39273(7) 0.0309(5) Uani 1 1 d . . . . .
P103 P 0.74864(17) 0.44341(16) 0.40403(8) 0.0410(7) Uani 1 1 d . . . . .
P104 P 0.71064(16) 0.4678(2) 0.34950(8) 0.0448(7) Uani 1 1 d . . . . .
P105 P 0.19830(15) 0.36137(15) 0.48276(7) 0.0339(6) Uani 1 1 d . . . . .
P106 P 0.29493(16) 0.31266(16) 0.45840(10) 0.0439(7) Uani 1 1 d . . . . .
P107 P 0.19682(19) 0.32738(19) 0.42581(8) 0.0463(7) Uani 1 1 d . . . . .
P108 P 0.26139(16) 0.42255(16) 0.44247(10) 0.0463(8) Uani 1 1 d . . . . .
P109 P 0.5633(2) 0.3623(2) 0.30646(9) 0.0526(8) Uani 1 1 d . . . . .
P110 P 0.5388(2) 0.25963(18) 0.28011(12) 0.0614(10) Uani 1 1 d . . . . .
P111 P 0.64707(16) 0.30627(19) 0.27591(10) 0.0495(8) Uani 1 1 d . . . . .
P112 P 0.5559(2) 0.3563(3) 0.24778(10) 0.0695(11) Uani 1 1 d . . . . .
P113 P 0.47279(17) 0.07781(16) 0.40130(9) 0.0442(7) Uani 1 1 d . . . . .
P114 P 0.41221(19) 0.1683(2) 0.42489(9) 0.0533(8) Uani 1 1 d . . . . .
P115 P 0.4428(2) 0.1694(2) 0.36703(9) 0.0511(8) Uani 1 1 d . . . . .
P116 P 0.35910(18) 0.0933(2) 0.38677(10) 0.0567(9) Uani 1 1 d . . . . .

loop_
_atom_site_aniso_label
_atom_site_aniso_U_11
_atom_site_aniso_U_22
_atom_site_aniso_U_33
_atom_site_aniso_U_23
_atom_site_aniso_U_13
_atom_site_aniso_U_12
P2 0.0570(18) 0.0447(16) 0.0260(13) -0.0105(12) 0.0062(13) 0.0025(14)
P1 0.0283(13) 0.0418(15) 0.0526(17) 0.0030(14) 0.0081(12) 0.0109(12)
P3 0.0405(16) 0.0242(13) 0.0602(19) 0.0002(13) -0.0016(14) -0.0020(12)
P4 0.0439(16) 0.0439(16) 0.0361(15) 0.0167(13) -0.0043(13) 0.0078(14)
P5 0.0228(13) 0.069(2) 0.0483(17) -0.0114(16) 0.0092(12) -0.0132(14)
P6 0.0290(14) 0.076(2) 0.0303(14) 0.0110(15) -0.0040(11) 0.0062(14)
P7 0.0401(15) 0.0447(16) 0.0230(12) -0.0082(11) -0.0060(11) -0.0127(13)
P8 0.0385(16) 0.0421(16) 0.0507(17) -0.0171(14) 0.0082(14) -0.0009(13)
P9 0.0270(14) 0.079(2) 0.0522(19) -0.0069(18) -0.0140(13) 0.0144(16)
P10 0.071(2) 0.0269(14) 0.0428(17) -0.0035(12) -0.0123(16) -0.0053(14)
P11 0.0328(14) 0.0339(14) 0.0352(14) -0.0015(11) 0.0006(11) 0.0041(11)
P12 0.0448(17) 0.0550(19) 0.0370(15) -0.0054(14) 0.0112(13) 0.0198(15)
P13 0.0487(18) 0.073(2) 0.0376(17) -0.0146(16) 0.0134(14) -0.0011(17)
P14 0.214(6) 0.0271(16) 0.057(2) -0.0018(16) -0.050(3) 0.041(3)
P15 0.054(2) 0.055(2) 0.083(3) -0.0176(19) 0.0385(19) -0.0252(17)
P16 0.0337(16) 0.100(3) 0.0461(18) -0.029(2) -0.0141(14) -0.0036(18)
P17 0.0237(12) 0.0374(15) 0.0523(17) -0.0084(13) -0.0011(12) 0.0073(11)
P18 0.0419(15) 0.0516(17) 0.0364(15) 0.0216(13) 0.0104(12) 0.0070(14)
P19 0.0305(14) 0.0321(14) 0.071(2) -0.0094(14) -0.0083(14) -0.0078(12)
P20 0.0509(17) 0.0397(15) 0.0261(13) -0.0064(11) 0.0110(12) 0.0005(13)
P21 0.0442(16) 0.0421(16) 0.0482(17) -0.0211(13) -0.0158(14) 0.0023(14)
P22 0.0221(12) 0.0478(16) 0.0348(14) 0.0012(12) -0.0037(11) 0.0042(12)
P23 0.0490(17) 0.0233(13) 0.068(2) 0.0078(14) 0.0022(16) -0.0064(13)
P24 0.0279(14) 0.074(2) 0.0411(16) 0.0203(16) 0.0110(12) 0.0115(15)
P25 0.0404(15) 0.0332(14) 0.0474(16) 0.0096(12) -0.0014(13) 0.0047(13)
P26 0.063(2) 0.0397(16) 0.0476(17) -0.0178(14) 0.0064(16) -0.0051(15)
P27 0.0318(14) 0.066(2) 0.0391(15) -0.0011(14) 0.0024(12) -0.0199(15)
P28 0.0460(17) 0.0576(19) 0.0311(14) 0.0056(13) 0.0048(13) -0.0033(15)
P29 0.0399(15) 0.0385(15) 0.0326(13) 0.0125(12) 0.0004(12) -0.0075(12)
P30 0.0451(15) 0.0236(12) 0.0358(14) -0.0066(10) -0.0048(12) -0.0084(12)
P31 0.0292(13) 0.0323(13) 0.0339(13) 0.0052(11) -0.0105(11) -0.0050(11)
P32 0.0326(14) 0.0548(18) 0.0386(15) -0.0161(14) 0.0060(12) 0.0041(13)
P33 0.0537(18) 0.066(2) 0.0239(13) -0.0063(13) -0.0091(13) -0.0016(17)
P34 0.0439(16) 0.0373(15) 0.0358(14) 0.0008(12) 0.0090(12) -0.0006(13)
P35 0.0411(16) 0.0274(13) 0.0590(19) -0.0081(13) -0.0063(14) -0.0076(12)
P36 0.0555(19) 0.0309(14) 0.0526(18) 0.0000(13) 0.0141(15) 0.0084(14)
P37 0.0287(14) 0.0512(18) 0.0578(19) -0.0246(16) -0.0115(13) 0.0050(13)
P38 0.087(3) 0.073(3) 0.0412(18) 0.0029(17) 0.0139(19) -0.041(2)
P39 0.054(2) 0.0418(17) 0.0590(19) -0.0046(15) -0.0238(16) 0.0215(15)
P40 0.0377(16) 0.0586(19) 0.0415(16) -0.0263(15) -0.0095(13) 0.0110(14)
P41 0.0398(15) 0.0603(19) 0.0299(14) -0.0024(14) 0.0116(12) 0.0109(14)
P42 0.0325(13) 0.0487(16) 0.0239(12) -0.0061(11) -0.0059(11) -0.0007(12)
P43 0.0308(14) 0.0354(14) 0.0450(16) 0.0020(12) -0.0047(12) -0.0092(11)
P44 0.0347(15) 0.0292(13) 0.0576(18) 0.0043(13) -0.0126(13) -0.0043(12)
P45 0.0398(16) 0.058(2) 0.0534(19) -0.0068(16) -0.0185(15) 0.0055(15)
P46 0.0319(14) 0.0437(16) 0.0425(15) -0.0044(13) 0.0087(12) -0.0039(12)
P47 0.0520(19) 0.0349(16) 0.070(2) -0.0076(16) 0.0049(17) 0.0085(14)
P48 0.0473(17) 0.0414(16) 0.0383(15) 0.0139(13) 0.0023(13) 0.0038(13)
P49 0.0219(14) 0.100(3) 0.083(3) -0.057(2) 0.0007(15) -0.0048(17)
P50 0.092(3) 0.0488(19) 0.0495(19) 0.0086(16) 0.031(2) -0.004(2)
P51 0.064(2) 0.0312(15) 0.061(2) -0.0067(14) -0.0274(17) 0.0098(15)
P52 0.0455(17) 0.0452(17) 0.0440(16) -0.0199(14) -0.0069(13) 0.0027(14)
P53 0.0464(18) 0.0373(16) 0.067(2) 0.0094(15) 0.0255(16) -0.0126(14)
P54 0.063(2) 0.0341(16) 0.073(2) -0.0330(16) 0.0243(18) -0.0163(15)
P55 0.0262(14) 0.0469(17) 0.0593(19) 0.0210(15) -0.0010(13) 0.0066(13)
P56 0.0413(16) 0.075(2) 0.0353(16) 0.0056(15) -0.0061(13) -0.0005(16)
P57 0.0549(18) 0.0397(15) 0.0260(13) -0.0032(12) -0.0053(12) -0.0008(14)
P58 0.0237(12) 0.0345(14) 0.0617(19) 0.0001(14) -0.0085(12) -0.0030(11)
P59 0.0402(15) 0.0334(14) 0.0340(14) -0.0075(11) 0.0148(12) 0.0042(12)
P60 0.0374(15) 0.0189(12) 0.0600(18) -0.0004(12) -0.0062(13) -0.0043(11)
P61 0.0462(16) 0.0426(16) 0.0366(15) -0.0193(13) 0.0051(13) -0.0029(13)
P62 0.0473(18) 0.0382(16) 0.062(2) -0.0084(15) 0.0197(16) -0.0221(14)
P63 0.110(3) 0.049(2) 0.0338(16) 0.0076(14) -0.0162(19) 0.030(2)
P64 0.0240(14) 0.059(2) 0.066(2) -0.0212(17) 0.0039(14) 0.0033(14)
P65 0.0355(14) 0.0454(16) 0.0342(14) 0.0045(12) -0.0117(12) 0.0051(13)
P66 0.0428(15) 0.0194(12) 0.0457(16) -0.0009(11) 0.0017(13) -0.0109(11)
P67 0.0350(13) 0.0243(12) 0.0261(12) 0.0057(10) 0.0037(10) -0.0041(10)
P68 0.0445(16) 0.0450(16) 0.0346(14) 0.0031(13) 0.0154(12) 0.0091(14)
P69 0.0537(18) 0.0280(13) 0.0362(14) 0.0000(11) 0.0091(13) -0.0135(13)
P70 0.0528(18) 0.0267(13) 0.0552(18) 0.0020(13) -0.0166(15) 0.0145(13)
P71 0.0392(15) 0.0447(16) 0.0348(14) -0.0117(13) 0.0142(12) -0.0101(13)
P72 0.0404(15) 0.0469(16) 0.0257(13) -0.0083(12) -0.0079(11) 0.0014(13)
P73 0.0278(13) 0.0416(15) 0.0349(13) -0.0028(12) 0.0094(11) 0.0027(11)
P74 0.0355(15) 0.0388(15) 0.0465(16) 0.0023(13) -0.0016(12) -0.0122(12)
P75 0.0463(16) 0.0251(13) 0.0427(15) -0.0021(12) 0.0025(13) 0.0165(12)
P76 0.0607(19) 0.0367(15) 0.0289(14) 0.0074(11) -0.0086(13) -0.0047(14)
P77 0.0342(16) 0.0534(19) 0.0548(19) 0.0133(16) 0.0174(14) 0.0086(14)
P78 0.055(2) 0.059(2) 0.057(2) -0.0001(17) -0.0329(17) -0.0144(17)
P79 0.073(2) 0.0203(13) 0.0451(16) -0.0041(12) 0.0083(16) 0.0116(14)
P80 0.0525(17) 0.0280(13) 0.0273(13) 0.0102(11) 0.0071(12) 0.0071(12)
P81 0.0414(16) 0.0415(16) 0.0532(18) -0.0093(14) 0.0127(14) -0.0228(14)
P82 0.0268(14) 0.074(2) 0.0434(17) 0.0179(16) 0.0061(12) -0.0053(14)
P83 0.064(2) 0.0293(15) 0.0598(19) 0.0019(14) 0.0013(17) -0.0058(15)
P84 0.0503(19) 0.078(2) 0.0371(16) 0.0240(16) -0.0018(14) 0.0100(18)
P85 0.0504(18) 0.0289(14) 0.0526(18) 0.0065(13) -0.0029(15) 0.0126(13)
P86 0.0352(14) 0.0543(18) 0.0218(12) -0.0034(12) -0.0010(11) -0.0056(13)
P87 0.0377(15) 0.0357(14) 0.0419(15) 0.0121(12) 0.0015(12) -0.0128(12)
P88 0.0261(12) 0.0531(17) 0.0230(12) -0.0046(11) 0.0031(10) -0.0020(12)
P89 0.0357(14) 0.0397(15) 0.0477(16) 0.0222(13) -0.0057(13) 0.0025(12)
P90 0.0315(14) 0.0556(18) 0.0256(12) 0.0030(12) 0.0063(11) 0.0003(13)
P91 0.0245(13) 0.0493(17) 0.0533(18) 0.0134(14) -0.0011(12) -0.0072(12)
P92 0.0378(15) 0.0363(15) 0.0436(16) -0.0106(13) 0.0026(12) -0.0010(12)
P93 0.0459(18) 0.070(2) 0.064(2) 0.0318(19) -0.0074(16) -0.0318(18)
P94 0.055(2) 0.099(3) 0.0319(15) -0.0237(18) 0.0010(14) 0.017(2)
P95 0.077(2) 0.0350(16) 0.056(2) -0.0008(15) -0.0244(19) 0.0098(17)
P96 0.0368(14) 0.0483(16) 0.0327(14) -0.0062(12) -0.0114(12) -0.0032(13)
P97 0.0461(17) 0.0554(19) 0.0306(14) -0.0148(14) 0.0021(13) 0.0091(15)
P98 0.0529(19) 0.0474(18) 0.0527(19) 0.0133(15) 0.0122(15) 0.0251(16)
P99 0.125(4) 0.0289(15) 0.0484(19) 0.0031(14) 0.026(2) -0.008(2)
P100 0.0280(15) 0.143(4) 0.054(2) -0.045(2) -0.0086(15) -0.003(2)
P101 0.0244(13) 0.0416(16) 0.0577(18) -0.0069(14) 0.0124(12) -0.0064(12)
P102 0.0264(12) 0.0265(12) 0.0398(14) -0.0034(11) -0.0004(11) 0.0100(10)
P103 0.0529(18) 0.0323(14) 0.0377(15) 0.0084(12) 0.0012(13) 0.0077(13)
P104 0.0347(15) 0.069(2) 0.0312(14) -0.0220(14) -0.0107(12) -0.0014(14)
P105 0.0362(14) 0.0333(13) 0.0322(13) -0.0044(11) 0.0120(11) -0.0006(11)
P106 0.0288(13) 0.0300(14) 0.073(2) 0.0179(14) 0.0086(14) 0.0119(11)
P107 0.0551(19) 0.0563(19) 0.0275(14) -0.0022(13) -0.0022(13) 0.0014(16)
P108 0.0387(16) 0.0288(14) 0.072(2) 0.0183(14) 0.0181(15) 0.0075(12)
P109 0.057(2) 0.056(2) 0.0452(17) -0.0237(15) 0.0103(15) 0.0040(16)
P110 0.051(2) 0.0323(16) 0.101(3) -0.0116(18) 0.013(2) -0.0137(15)
P111 0.0281(14) 0.0558(19) 0.065(2) -0.0013(16) 0.0099(14) 0.0011(14)
P112 0.081(3) 0.087(3) 0.0410(18) 0.0202(19) -0.0203(18) 0.003(2)
P113 0.0421(16) 0.0331(15) 0.0574(19) 0.0021(13) -0.0093(14) 0.0127(13)
P114 0.0505(19) 0.058(2) 0.0518(18) -0.0215(16) 0.0153(16) 0.0030(16)
P115 0.062(2) 0.055(2) 0.0368(16) 0.0177(14) -0.0012(15) 0.0044(17)
P116 0.0361(16) 0.079(3) 0.0550(19) -0.0075(18) -0.0068(15) -0.0065(17)

loop_
_atom_type_symbol
_atom_type_description
_atom_type_scat_dispersion_real
_atom_type_scat_dispersion_imag
_atom_type_scat_source
P P 0.1023 0.0942 'International Tables Vol C Tables 4.2.6.8 and 6.1.1.4'

loop_
_geom_angle_atom_site_label_1
_geom_angle_atom_site_label_2
_geom_angle_atom_site_label_3
_geom_angle
_geom_angle_site_symmetry_1
_geom_angle_site_symmetry_3
_geom_angle_publ_flag
P1 P2 P4 60.09(13) . . ?
P1 P2 P3 59.78(14) . . ?
P4 P2 P3 60.09(14) . . ?
P2 P1 P3 60.53(14) . . ?
P2 P1 P4 60.01(13) . . ?
P3 P1 P4 60.32(13) . . ?
P1 P3 P4 59.90(13) . . ?
P1 P3 P2 59.69(14) . . ?
P4 P3 P2 59.60(13) . . ?
P2 P4 P1 59.89(13) . . ?
P2 P4 P3 60.31(14) . . ?
P1 P4 P3 59.79(13) . . ?
P7 P5 P8 60.26(13) . . ?
P7 P5 P6 60.00(13) . . ?
P8 P5 P6 59.87(14) . . ?
P8 P6 P7 60.23(14) . . ?
P8 P6 P5 60.02(15) . . ?
P7 P6 P5 59.75(14) . . ?
P5 P7 P6 60.24(14) . . ?
P5 P7 P8 60.07(14) . . ?
P6 P7 P8 59.89(15) . . ?
P6 P8 P5 60.11(15) . . ?
P6 P8 P7 59.89(14) . . ?
P5 P8 P7 59.67(14) . . ?
P12 P9 P11 60.04(13) . . ?
P12 P9 P10 60.26(16) . . ?
P11 P9 P10 60.12(13) . . ?
P12 P10 P9 59.39(15) . . ?
P12 P10 P11 59.67(14) . . ?
P9 P10 P11 59.86(14) . . ?
P12 P11 P9 59.57(14) . . ?
P12 P11 P10 60.07(14) . . ?
P9 P11 P10 60.02(16) . . ?
P9 P12 P11 60.39(14) . . ?
P9 P12 P10 60.35(15) . . ?
P11 P12 P10 60.26(14) . . ?
P15 P13 P16 58.63(16) . . ?
P15 P13 P14 58.8(2) . . ?
P16 P13 P14 59.08(17) . . ?
P15 P14 P16 59.26(19) . . ?
P15 P14 P13 59.52(16) . . ?
P16 P14 P13 60.27(18) . . ?
P16 P15 P14 61.0(2) . . ?
P16 P15 P13 61.58(16) . . ?
P14 P15 P13 61.7(2) . . ?
P15 P16 P14 59.7(2) . . ?
P15 P16 P13 59.79(16) . . ?
P14 P16 P13 60.65(17) . . ?
P19 P17 P20 59.74(13) . . ?
P19 P17 P18 60.16(14) . . ?
P20 P17 P18 59.72(13) . . ?
P20 P18 P17 60.05(13) . . ?
P20 P18 P19 59.69(14) . . ?
P17 P18 P19 59.68(13) . . ?
P20 P19 P17 60.28(13) . . ?
P20 P19 P18 59.89(13) . . ?
P17 P19 P18 60.15(14) . . ?
P19 P20 P18 60.41(15) . . ?
P19 P20 P17 59.98(13) . . ?
P18 P20 P17 60.23(13) . . ?
P22 P21 P24 60.11(13) . . ?
P22 P21 P23 60.22(14) . . ?
P24 P21 P23 59.79(15) . . ?
P21 P22 P24 60.04(14) . . ?
P21 P22 P23 60.10(14) . . ?
P24 P22 P23 59.73(14) . . ?
P24 P23 P21 59.99(15) . . ?
P24 P23 P22 60.00(13) . . ?
P21 P23 P22 59.68(13) . . ?
P23 P24 P21 60.21(14) . . ?
P23 P24 P22 60.27(14) . . ?
P21 P24 P22 59.84(13) . . ?
P28 P25 P27 60.13(14) . . ?
P28 P25 P26 60.41(15) . . ?
P27 P25 P26 60.57(15) . . ?
P25 P26 P28 59.56(14) . . ?
P25 P26 P27 59.49(14) . . ?
P28 P26 P27 59.49(14) . . ?
P25 P27 P28 59.93(14) . . ?
P25 P27 P26 59.94(15) . . ?
P28 P27 P26 60.13(14) . . ?
P25 P28 P27 59.94(14) . . ?
P25 P28 P26 60.03(15) . . ?
P27 P28 P26 60.38(14) . . ?
P30 P29 P32 60.13(13) . . ?
P30 P29 P31 60.04(12) . . ?
P32 P29 P31 59.94(13) . . ?
P29 P30 P32 59.93(13) . . ?
P29 P30 P31 60.16(12) . . ?
P32 P30 P31 59.91(12) . . ?
P32 P31 P30 60.02(13) . . ?
P32 P31 P29 59.85(13) . . ?
P30 P31 P29 59.80(12) . . ?
P29 P32 P31 60.21(13) . . ?
P29 P32 P30 59.93(13) . . ?
P31 P32 P30 60.06(13) . . ?
P35 P33 P36 59.69(14) . . ?
P35 P33 P34 60.05(14) . . ?
P36 P33 P34 60.37(14) . . ?
P35 P34 P33 59.73(14) . . ?
P35 P34 P36 59.37(13) . . ?
P33 P34 P36 59.71(15) . . ?
P36 P35 P33 60.29(15) . . ?
P36 P35 P34 60.62(14) . . ?
P33 P35 P34 60.22(14) . . ?
P35 P36 P33 60.02(15) . . ?
P35 P36 P34 60.01(14) . . ?
P33 P36 P34 59.92(14) . . ?
P38 P37 P39 59.99(18) . . ?
P38 P37 P40 59.86(16) . . ?
P39 P37 P40 59.77(14) . . ?
P37 P38 P39 60.09(16) . . ?
P37 P38 P40 60.74(16) . . ?
P39 P38 P40 60.09(17) . . ?
P38 P39 P37 59.92(18) . . ?
P38 P39 P40 60.14(17) . . ?
P37 P39 P40 60.70(14) . . ?
P39 P40 P38 59.76(17) . . ?
P39 P40 P37 59.53(14) . . ?
P38 P40 P37 59.40(16) . . ?
P43 P41 P42 60.19(13) . . ?
P43 P41 P44 60.22(13) . . ?
P42 P41 P44 59.94(13) . . ?
P41 P42 P43 59.65(13) . . ?
P41 P42 P44 60.38(14) . . ?
P43 P42 P44 60.19(12) . . ?
P41 P43 P42 60.16(13) . . ?
P41 P43 P44 60.49(14) . . ?
P42 P43 P44 60.02(13) . . ?
P42 P44 P43 59.79(13) . . ?
P42 P44 P41 59.68(13) . . ?
P43 P44 P41 59.29(14) . . ?
P48 P45 P46 59.88(14) . . ?
P48 P45 P47 59.74(15) . . ?
P46 P45 P47 59.97(14) . . ?
P48 P46 P45 59.75(14) . . ?
P48 P46 P47 59.85(14) . . ?
P45 P46 P47 60.41(15) . . ?
P48 P47 P46 59.65(14) . . ?
P48 P47 P45 59.42(15) . . ?
P46 P47 P45 59.62(14) . . ?
P45 P48 P46 60.37(14) . . ?
P45 P48 P47 60.84(16) . . ?
P46 P48 P47 60.50(15) . . ?
P51 P49 P52 60.88(15) . . ?
P51 P49 P50 59.09(17) . . ?
P52 P49 P50 59.65(16) . . ?
P51 P50 P52 61.11(16) . . ?
P51 P50 P49 59.64(18) . . ?
P52 P50 P49 59.78(16) . . ?
P50 P51 P49 61.3(2) . . ?
P50 P51 P52 60.05(16) . . ?
P49 P51 P52 59.96(15) . . ?
P50 P52 P49 60.57(18) . . ?
P50 P52 P51 58.84(16) . . ?
P49 P52 P51 59.16(16) . . ?
P56 P53 P54 59.76(16) . . ?
P56 P53 P55 59.51(14) . . ?
P54 P53 P55 59.90(15) . . ?
P56 P54 P53 59.72(15) . . ?
P56 P54 P55 59.62(14) . . ?
P53 P54 P55 60.25(14) . . ?
P56 P55 P54 59.78(16) . . ?
P56 P55 P53 59.64(15) . . ?
P54 P55 P53 59.85(15) . . ?
P55 P56 P53 60.85(15) . . ?
P55 P56 P54 60.60(17) . . ?
P53 P56 P54 60.52(16) . . ?
P59 P57 P58 60.39(14) . . ?
P59 P57 P60 60.71(13) . . ?
P58 P57 P60 60.34(13) . . ?
P57 P58 P59 59.74(13) . . ?
P57 P58 P60 59.97(14) . . ?
P59 P58 P60 60.37(13) . . ?
P57 P59 P58 59.87(13) . . ?
P57 P59 P60 59.85(13) . . ?
P58 P59 P60 59.89(12) . . ?
P57 P60 P58 59.68(14) . . ?
P57 P60 P59 59.43(12) . . ?
P58 P60 P59 59.74(13) . . ?
P63 P61 P64 59.01(16) . . ?
P63 P61 P62 59.52(16) . . ?
P64 P61 P62 58.98(14) . . ?
P64 P62 P63 59.69(18) . . ?
P64 P62 P61 60.48(14) . . ?
P63 P62 P61 60.04(16) . . ?
P64 P63 P62 59.83(16) . . ?
P64 P63 P61 60.66(15) . . ?
P62 P63 P61 60.43(15) . . ?
P63 P64 P62 60.49(18) . . ?
P63 P64 P61 60.32(15) . . ?
P62 P64 P61 60.54(14) . . ?
P68 P65 P67 59.87(12) . . ?
P68 P65 P66 60.05(13) . . ?
P67 P65 P66 59.72(12) . . ?
P67 P66 P68 59.92(12) . . ?
P67 P66 P65 60.06(12) . . ?
P68 P66 P65 59.85(14) . . ?
P66 P67 P68 60.26(13) . . ?
P66 P67 P65 60.21(13) . . ?
P68 P67 P65 60.01(13) . . ?
P67 P68 P65 60.12(12) . . ?
P67 P68 P66 59.82(12) . . ?
P65 P68 P66 60.10(13) . . ?
P70 P69 P72 59.80(13) . . ?
P70 P69 P71 59.98(14) . . ?
P72 P69 P71 60.18(13) . . ?
P72 P70 P69 60.14(13) . . ?
P72 P70 P71 60.35(13) . . ?
P69 P70 P71 60.13(13) . . ?
P70 P71 P69 59.89(14) . . ?
P70 P71 P72 59.66(13) . . ?
P69 P71 P72 59.84(13) . . ?
P70 P72 P69 60.05(13) . . ?
P70 P72 P71 59.99(14) . . ?
P69 P72 P71 59.98(12) . . ?
P74 P73 P75 60.67(13) . . ?
P74 P73 P76 60.65(14) . . ?
P75 P73 P76 60.09(13) . . ?
P73 P74 P75 59.87(13) . . ?
P73 P74 P76 60.29(13) . . ?
P75 P74 P76 59.71(13) . . ?
P73 P75 P76 60.37(13) . . ?
P73 P75 P74 59.46(13) . . ?
P76 P75 P74 60.35(13) . . ?
P75 P76 P73 59.54(12) . . ?
P75 P76 P74 59.95(14) . . ?
P73 P76 P74 59.06(13) . . ?
P78 P77 P80 60.56(15) . . ?
P78 P77 P79 60.28(16) . . ?
P80 P77 P79 60.51(13) . . ?
P77 P78 P79 60.40(16) . . ?
P77 P78 P80 60.21(14) . . ?
P79 P78 P80 60.43(14) . . ?
P78 P79 P77 59.32(16) . . ?
P78 P79 P80 59.97(14) . . ?
P77 P79 P80 59.70(13) . . ?
P77 P80 P78 59.23(15) . . ?
P77 P80 P79 59.79(14) . . ?
P78 P80 P79 59.60(15) . . ?
P83 P81 P84 60.59(16) . . ?
P83 P81 P82 60.71(16) . . ?
P84 P81 P82 60.32(15) . . ?
P81 P82 P84 59.67(15) . . ?
P81 P82 P83 58.98(14) . . ?
P84 P82 P83 59.79(15) . . ?
P81 P83 P84 60.20(16) . . ?
P81 P83 P82 60.31(15) . . ?
P84 P83 P82 60.06(15) . . ?
P81 P84 P83 59.22(15) . . ?
P81 P84 P82 60.02(14) . . ?
P83 P84 P82 60.15(15) . . ?
P88 P85 P87 59.97(13) . . ?
P88 P85 P86 60.26(12) . . ?
P87 P85 P86 59.94(13) . . ?
P87 P86 P88 59.59(12) . . ?
P87 P86 P85 59.79(13) . . ?
P88 P86 P85 59.26(13) . . ?
P88 P87 P85 59.65(14) . . ?
P88 P87 P86 60.27(12) . . ?
P85 P87 P86 60.28(14) . . ?
P85 P88 P87 60.38(13) . . ?
P85 P88 P86 60.48(13) . . ?
P87 P88 P86 60.15(13) . . ?
P92 P89 P90 60.01(13) . . ?
P92 P89 P91 59.63(13) . . ?
P90 P89 P91 60.04(13) . . ?
P92 P90 P89 59.95(14) . . ?
P92 P90 P91 59.67(14) . . ?
P89 P90 P91 60.23(13) . . ?
P92 P91 P90 59.99(13) . . ?
P92 P91 P89 59.88(14) . . ?
P90 P91 P89 59.73(13) . . ?
P91 P92 P89 60.49(14) . . ?
P91 P92 P90 60.34(14) . . ?
P89 P92 P90 60.04(14) . . ?
P94 P93 P95 60.40(18) . . ?
P94 P93 P96 60.97(15) . . ?
P95 P93 P96 60.96(15) . . ?
P93 P94 P95 60.26(18) . . ?
P93 P94 P96 60.15(15) . . ?
P95 P94 P96 60.64(15) . . ?
P93 P95 P94 59.33(18) . . ?
P93 P95 P96 59.69(15) . . ?
P94 P95 P96 60.19(15) . . ?
P93 P96 P94 58.88(16) . . ?
P93 P96 P95 59.34(16) . . ?
P94 P96 P95 59.18(15) . . ?
P100 P97 P98 58.93(16) . . ?
P100 P97 P99 59.03(18) . . ?
P98 P97 P99 58.88(15) . . ?
P100 P98 P99 60.2(2) . . ?
P100 P98 P97 60.52(15) . . ?
P99 P98 P97 60.80(16) . . ?
P98 P99 P100 59.82(19) . . ?
P98 P99 P97 60.32(15) . . ?
P100 P99 P97 60.23(17) . . ?
P98 P100 P99 59.98(17) . . ?
P98 P100 P97 60.55(15) . . ?
P99 P100 P97 60.74(16) . . ?
P103 P101 P104 59.28(14) . . ?
P103 P101 P102 59.62(13) . . ?
P104 P101 P102 60.16(13) . . ?
P103 P102 P101 60.17(13) . . ?
P103 P102 P104 59.38(14) . . ?
P101 P102 P104 59.92(13) . . ?
P104 P103 P102 60.74(14) . . ?
P104 P103 P101 60.38(14) . . ?
P102 P103 P101 60.22(13) . . ?
P103 P104 P101 60.34(14) . . ?
P103 P104 P102 59.88(13) . . ?
P101 P104 P102 59.92(13) . . ?
P107 P105 P106 60.05(14) . . ?
P107 P105 P108 60.59(15) . . ?
P106 P105 P108 60.24(12) . . ?
P107 P106 P105 59.87(13) . . ?
P107 P106 P108 60.46(15) . . ?
P105 P106 P108 60.04(13) . . ?
P105 P107 P106 60.08(14) . . ?
P105 P107 P108 59.97(14) . . ?
P106 P107 P108 60.04(14) . . ?
P105 P108 P106 59.72(13) . . ?
P105 P108 P107 59.44(13) . . ?
P106 P108 P107 59.49(14) . . ?
P112 P109 P111 60.39(17) . . ?
P112 P109 P110 59.94(19) . . ?
P111 P109 P110 60.26(16) . . ?
P112 P110 P109 59.72(17) . . ?
P112 P110 P111 60.16(17) . . ?
P109 P110 P111 59.79(15) . . ?
P109 P111 P112 59.58(17) . . ?
P109 P111 P110 59.96(16) . . ?
P112 P111 P110 59.58(18) . . ?
P109 P112 P110 60.34(18) . . ?
P109 P112 P111 60.02(16) . . ?
P110 P112 P111 60.27(17) . . ?
P115 P113 P116 60.89(16) . . ?
P115 P113 P114 60.46(16) . . ?
P116 P113 P114 60.39(16) . . ?
P113 P114 P115 59.52(15) . . ?
P113 P114 P116 59.69(15) . . ?
P115 P114 P116 60.33(16) . . ?
P113 P115 P114 60.01(15) . . ?
P113 P115 P116 59.68(15) . . ?
P114 P115 P116 59.85(16) . . ?
P113 P116 P114 59.92(15) . . ?
P113 P116 P115 59.43(15) . . ?
P114 P116 P115 59.82(16) . . ?

loop_
_geom_bond_atom_site_label_1
_geom_bond_atom_site_label_2
_geom_bond_distance
_geom_bond_site_symmetry_2
_geom_bond_publ_flag
P2 P1 2.163(4) . ?
P2 P4 2.165(4) . ?
P2 P3 2.181(4) . ?
P1 P3 2.164(4) . ?
P1 P4 2.167(4) . ?
P3 P4 2.176(4) . ?
P5 P7 2.171(4) . ?
P5 P8 2.180(4) . ?
P5 P6 2.182(4) . ?
P6 P8 2.177(5) . ?
P6 P7 2.177(4) . ?
P7 P8 2.184(4) . ?
P9 P12 2.158(4) . ?
P9 P11 2.176(4) . ?
P9 P10 2.179(5) . ?
P10 P12 2.177(4) . ?
P10 P11 2.181(4) . ?
P11 P12 2.168(4) . ?
P13 P15 2.137(4) . ?
P13 P16 2.174(4) . ?
P13 P14 2.183(6) . ?
P14 P15 2.121(6) . ?
P14 P16 2.148(5) . ?
P15 P16 2.111(5) . ?
P17 P19 2.167(4) . ?
P17 P20 2.174(4) . ?
P17 P18 2.178(4) . ?
P18 P20 2.167(4) . ?
P18 P19 2.178(4) . ?
P19 P20 2.162(4) . ?
P21 P22 2.162(4) . ?
P21 P24 2.166(4) . ?
P21 P23 2.171(4) . ?
P22 P24 2.168(4) . ?
P22 P23 2.174(4) . ?
P23 P24 2.162(4) . ?
P25 P28 2.165(4) . ?
P25 P27 2.165(4) . ?
P25 P26 2.175(4) . ?
P26 P28 2.184(4) . ?
P26 P27 2.189(4) . ?
P27 P28 2.170(4) . ?
P29 P30 2.176(4) . ?
P29 P32 2.176(4) . ?
P29 P31 2.183(4) . ?
P30 P32 2.180(4) . ?
P30 P31 2.181(4) . ?
P31 P32 2.177(4) . ?
P33 P35 2.173(4) . ?
P33 P36 2.179(5) . ?
P33 P34 2.183(4) . ?
P34 P35 2.180(4) . ?
P34 P36 2.193(4) . ?
P35 P36 2.166(4) . ?
P37 P38 2.150(5) . ?
P37 P39 2.154(4) . ?
P37 P40 2.180(4) . ?
P38 P39 2.152(5) . ?
P38 P40 2.160(5) . ?
P39 P40 2.159(4) . ?
P41 P43 2.159(4) . ?
P41 P42 2.171(4) . ?
P41 P44 2.186(4) . ?
P42 P43 2.171(4) . ?
P42 P44 2.176(4) . ?
P43 P44 2.180(4) . ?
P45 P48 2.167(4) . ?
P45 P46 2.180(4) . ?
P45 P47 2.198(5) . ?
P46 P48 2.170(4) . ?
P46 P47 2.188(4) . ?
P47 P48 2.174(4) . ?
P49 P51 2.131(5) . ?
P49 P52 2.148(4) . ?
P49 P50 2.165(5) . ?
P50 P51 2.119(5) . ?
P50 P52 2.145(5) . ?
P51 P52 2.168(4) . ?
P53 P56 2.148(5) . ?
P53 P54 2.165(4) . ?
P53 P55 2.174(4) . ?
P54 P56 2.148(5) . ?
P54 P55 2.166(5) . ?
P55 P56 2.145(4) . ?
P57 P59 2.159(4) . ?
P57 P58 2.162(4) . ?
P57 P60 2.169(4) . ?
P58 P59 2.173(4) . ?
P58 P60 2.177(4) . ?
P59 P60 2.187(4) . ?
P61 P63 2.170(4) . ?
P61 P64 2.177(4) . ?
P61 P62 2.178(4) . ?
P62 P64 2.144(4) . ?
P62 P63 2.158(5) . ?
P63 P64 2.141(5) . ?
P65 P68 2.176(4) . ?
P65 P67 2.178(4) . ?
P65 P66 2.182(4) . ?
P66 P67 2.171(3) . ?
P66 P68 2.180(4) . ?
P67 P68 2.173(4) . ?
P69 P70 2.176(4) . ?
P69 P72 2.178(4) . ?
P69 P71 2.181(4) . ?
P70 P72 2.170(4) . ?
P70 P71 2.177(4) . ?
P71 P72 2.185(4) . ?
P73 P74 2.153(4) . ?
P73 P75 2.162(4) . ?
P73 P76 2.180(4) . ?
P74 P75 2.179(4) . ?
P74 P76 2.188(4) . ?
P75 P76 2.174(4) . ?
P77 P78 2.137(5) . ?
P77 P80 2.159(4) . ?
P77 P79 2.161(4) . ?
P78 P79 2.158(5) . ?
P78 P80 2.166(4) . ?
P79 P80 2.176(4) . ?
P81 P83 2.140(4) . ?
P81 P84 2.162(5) . ?
P81 P82 2.169(4) . ?
P82 P84 2.176(4) . ?
P82 P83 2.178(5) . ?
P83 P84 2.170(5) . ?
P85 P88 2.165(4) . ?
P85 P87 2.181(4) . ?
P85 P86 2.191(4) . ?
P86 P87 2.184(4) . ?
P86 P88 2.187(4) . ?
P87 P88 2.172(4) . ?
P89 P92 2.167(4) . ?
P89 P90 2.169(4) . ?
P89 P91 2.180(4) . ?
P90 P92 2.168(4) . ?
P90 P91 2.176(4) . ?
P91 P92 2.161(4) . ?
P93 P94 2.130(5) . ?
P93 P95 2.150(5) . ?
P93 P96 2.158(4) . ?
P94 P95 2.153(5) . ?
P94 P96 2.176(4) . ?
P95 P96 2.185(4) . ?
P97 P100 2.169(4) . ?
P97 P98 2.170(4) . ?
P97 P99 2.180(5) . ?
P98 P100 2.134(5) . ?
P98 P99 2.138(4) . ?
P99 P100 2.143(6) . ?
P101 P103 2.173(4) . ?
P101 P104 2.174(4) . ?
P101 P102 2.175(4) . ?
P102 P103 2.161(4) . ?
P102 P104 2.180(4) . ?
P103 P104 2.150(4) . ?
P105 P107 2.165(4) . ?
P105 P106 2.170(4) . ?
P105 P108 2.177(4) . ?
P106 P107 2.169(4) . ?
P106 P108 2.181(4) . ?
P107 P108 2.190(5) . ?
P109 P112 2.143(5) . ?
P109 P111 2.153(4) . ?
P109 P110 2.157(5) . ?
P110 P112 2.148(5) . ?
P110 P111 2.163(5) . ?
P111 P112 2.161(5) . ?
P113 P115 2.159(4) . ?
P113 P116 2.165(4) . ?
P113 P114 2.170(4) . ?
P114 P115 2.180(5) . ?
P114 P116 2.181(5) . ?
P115 P116 2.191(5) . ?
